data_2103118
loop_
_publ_author_name
'Duncan, Laura L.'
'Patrick, Brian O.'
'Brock, Carolyn Pratt'

_publ_section_title
;
 Two phases of C~9~H~12~O~4~: why is the structure at 295K so
 complicated?
;
_journal_coden_ASTM ASBSDK
_journal_issue 3
_journal_name_full
;
 Acta Crystallographica, Section B: Structural Science
;
_journal_page_first 502
_journal_page_last 511
_journal_paper_doi 10.1107/S0108768102000630
_journal_volume 58
_journal_year 2002
_chemical_formula_moiety 'C9 H12 O4'
_chemical_formula_sum 'C9 H12 O4'
_chemical_formula_weight 184.19
_chemical_melting_point 396.15
_chemical_name_systematic
;
4,4'-dimethyl-2-hydroxy-6-oxo-cyclohexene-1-carboxylic acid
;
_space_group_IT_number 62
_symmetry_cell_setting orthorhombic
_symmetry_space_group_name_Hall '-P 2bc 2a'
_symmetry_space_group_name_H-M 'P m n b'
_atom_sites_solution_hydrogens geom
_audit_creation_method
;
SHELXL-97, macros written locally, and C. P. Brock
;
_cell_angle_alpha 90.
_cell_angle_beta 90.
_cell_angle_gamma 90.
_cell_formula_units_Z 8
_cell_length_a 10.471(3)
_cell_length_b 26.240(9)
_cell_length_c 6.434(2)
_cell_measurement_reflns_used 23
_cell_measurement_temperature 130(2)
_cell_measurement_theta_max 15.7
_cell_measurement_theta_min 8.6
_cell_volume 1767.8(10)
_computing_cell_refinement 'CAD4-VAX (ENRAF-Nonius, 1988)'
_computing_data_collection 'CAD4-VAX (ENRAF-Nonius, 1988)'
_computing_molecular_graphics 'SHELXTL PC (Sheldrick, 1990)'
_computing_structure_refinement 'SHELXL-97 (Sheldrick, 1997)'
_computing_structure_solution 'From structure at 295 K'
_diffrn_ambient_temperature 130(2)
_diffrn_measured_fraction_theta_full 1.00
_diffrn_measured_fraction_theta_max 1.00
_diffrn_measurement_device 'ENRAF-Nonius CAD4-VAX diffractometer'
_diffrn_measurement_method '\w scans'
_diffrn_radiation_monochromator graphite
_diffrn_radiation_source 'fine-focus sealed tube'
_diffrn_radiation_type MoK\a
_diffrn_radiation_wavelength 0.71073
_diffrn_reflns_av_R_equivalents 0.131
_diffrn_reflns_av_sigmaI/netI 0.108
_diffrn_reflns_limit_h_max 8
_diffrn_reflns_limit_h_min 0
_diffrn_reflns_limit_k_max 20
_diffrn_reflns_limit_k_min 0
_diffrn_reflns_limit_l_max 4
_diffrn_reflns_limit_l_min -4
_diffrn_reflns_number 960
_diffrn_reflns_theta_full 16.0
_diffrn_reflns_theta_max 16.0
_diffrn_reflns_theta_min 2.5
_diffrn_standards_decay_% <1.
_diffrn_standards_interval_time 60
_diffrn_standards_number 2
_exptl_absorpt_coefficient_mu 0.109
_exptl_absorpt_correction_type none
_exptl_crystal_colour colourless
_exptl_crystal_density_diffrn 1.384
_exptl_crystal_density_method 'not measured'
_exptl_crystal_description Laths
_exptl_crystal_F_000 784
_exptl_crystal_size_max 0.38
_exptl_crystal_size_mid 0.35
_exptl_crystal_size_min 0.10
_refine_diff_density_max 0.42
_refine_diff_density_min -0.35
_refine_ls_extinction_method none
_refine_ls_goodness_of_fit_ref 1.43
_refine_ls_hydrogen_treatment constr
_refine_ls_matrix_type full
_refine_ls_number_parameters 20
_refine_ls_number_reflns 465
_refine_ls_number_restraints 8
_refine_ls_restrained_S_all 3.05
_refine_ls_R_factor_all 0.137
_refine_ls_R_factor_gt 0.081
_refine_ls_shift/su_max 0.001
_refine_ls_shift/su_mean 0.000
_refine_ls_structure_factor_coef Fsqd
_refine_ls_weighting_details 'calc w=1/[\s^2^(Fo^2^)+(0.06P)^2^] where P=(Fo^2^+2Fc^2^)/3'
_refine_ls_weighting_scheme calc
_refine_ls_wR_factor_gt 0.199
_refine_ls_wR_factor_ref 0.214
_reflns_number_gt 250
_reflns_number_total 465
_reflns_threshold_expression >2sigma(I)
_cod_data_source_file br0109.cif
_cod_depositor_comments
;
The following automatic conversions were performed:

'_chemical_melting_point' value '123_C' was changed to '396.15' - it
was converted from degrees Celsius(C) to Kelvins(K).

Automatic conversion script
Id: cif_fix_values 1646 2011-03-28 12:23:43Z adriana 
;
_cod_database_code 2103118

loop_
_symmetry_equiv_pos_as_xyz
'x, y, z'
'-x+1/2, y+1/2, -z+1/2'
'x, y+1/2, -z+1/2'
'-x+1/2, y, z'
'-x, -y, -z'
'x-1/2, -y-1/2, z-1/2'
'-x, -y-1/2, z-1/2'
'x-1/2, -y, -z'

loop_
_atom_site_label
_atom_site_fract_x
_atom_site_fract_y
_atom_site_fract_z
_atom_site_U_iso_or_equiv
_atom_site_adp_type
_atom_site_calc_flag
_atom_site_refinement_flags
_atom_site_occupancy
_atom_site_type_symbol
C7A 0.2500 0.3891(3) 0.2542(14) 0.014(6) Uiso d SG 1 C
O1A 0.145030(2) 0.4125(3) 0.2346(17) 0.026(4) Uiso d GD 1 O
O3A 0.026950(8) 0.3301(3) 0.2852(10) 0.022(4) Uiso d GD 1 O
H1A 0.0571 0.3723 0.2533 0.027 Uiso d G 1 H
C1A 0.250000(7) 0.3339(3) 0.2853(10) 0.017(6) Uiso d SG 1 C
C2A 0.133552(6) 0.3078(3) 0.3071(10) 0.025(5) Uiso d GD 1 C
C3A 0.133009(10) 0.2521(3) 0.3617(15) 0.021(5) Uiso d GD 1 C
H3AA 0.1238 0.2496 0.5102 0.025 Uiso d G 1 H
H3AB 0.0593 0.2364 0.2998 0.025 Uiso d G 1 H
C4A 0.25000(5) 0.2232(3) 0.2982(18) 0.012(6) Uiso d SG 1 C
C8A 0.25000(2) 0.1695(3) 0.391(3) 0.024(6) Uiso d SG 1 C
H8AA 0.2500 0.1733 0.5395 0.035 Uiso d SG 1 H
H8AB 0.1759 0.1510 0.3475 0.035 Uiso d G 1 H
C9A 0.2500(2) 0.2178(4) 0.0561(19) 0.026(7) Uiso d SG 1 C
H9AA 0.2500 0.2512 -0.0059 0.038 Uiso d SG 1 H
H9AB 0.1774 0.1995 0.0116 0.038 Uiso d G 1 H
C7B 0.2500 0.3611(3) 0.7687(15) 0.014(6) Uiso d SG 1 C
O1B 0.145080(2) 0.3375(3) 0.7859(17) 0.026(4) Uiso d GD 1 O
O3B 0.026947(8) 0.4201(3) 0.7410(10) 0.022(4) Uiso d GD 1 O
H1B 0.0572 0.3777 0.7698 0.027 Uiso d G 1 H
C1B 0.250000(7) 0.4164(3) 0.7419(11) 0.017(6) Uiso d SG 1 C
C2B 0.133553(6) 0.4426(3) 0.7214(10) 0.025(5) Uiso d GD 1 C
C3B 0.133018(10) 0.4985(4) 0.6710(13) 0.021(5) Uiso d GD 1 C
H3BA 0.1241 0.5016 0.5227 0.025 Uiso d G 1 H
H3BB 0.0591 0.5138 0.7337 0.025 Uiso d G 1 H
C4B 0.25000(5) 0.5271(3) 0.7374(16) 0.012(6) Uiso d SG 1 C
C8B 0.25000(2) 0.5812(4) 0.649(2) 0.024(6) Uiso d SG 1 C
H8BA 0.2500 0.5781 0.4999 0.035 Uiso d SG 1 H
H8BB 0.1757 0.5995 0.6932 0.035 Uiso d G 1 H
C9B 0.2500(2) 0.5314(4) 0.9798(16) 0.026(7) Uiso d SG 1 C
H9BA 0.2500 0.4977 1.0393 0.038 Uiso d SG 1 H
H9BB 0.1765 0.5495 1.0253 0.038 Uiso d G 1 H

loop_
_atom_type_symbol
_atom_type_description
_atom_type_scat_dispersion_real
_atom_type_scat_dispersion_imag
_atom_type_scat_source
C C 0.0033 0.0016 'International Tables Vol C Tables 4.2.6.8 and 6.1.1.4'
H H 0.0000 0.0000 'International Tables Vol C Tables 4.2.6.8 and 6.1.1.4'
O O 0.0106 0.0060 'International Tables Vol C Tables 4.2.6.8 and 6.1.1.4'

loop_
_geom_angle_atom_site_label_1
_geom_angle_atom_site_label_2
_geom_angle_atom_site_label_3
_geom_angle_site_symmetry_1
_geom_angle_site_symmetry_3
_geom_angle
_geom_angle_publ_flag
C2A C1A C2A . 4 120.3 no
C2A C1A C7A . . 119.8 no
O3A C2A C1A . . 121.8 no
O3A C2A C3A . . 118.1 no
C1A C2A C3A . . 120.0 no
C2A C3A C4A . . 115.2 no
C3A C4A C3A . 4 109.7 no
C3A C4A C8A . . 111.1 no
C3A C4A C9A . . 108.5 no
C8A C4A C9A . . 107.8 no
O1A C7A O1A 4 . 120.5 no
O1A C7A C1A . . 119.7 no
C2B C1B C2B 4 . 120.3 no
C2B C1B C7B . . 119.8 no
O3B C2B C1B . . 121.8 no
O3B C2B C3B . . 118.1 no
C1B C2B C3B . . 120.0 no
C2B C3B C4B . . 115.2 no
C3B C4B C3B 4 . 109.5 no
C3B C4B C8B . . 111.1 no
C3B C4B C9B . . 108.6 no
C8B C4B C9B . . 107.8 no
O1B C7B O1B . 4 120.5 no
O1B C7B C1B . . 119.7 no
C7A O1A H1A . . 101.3 no
C2A O3A H1A . . 102.6 no
C7B O1B H1B . . 101.3 no
C2B O3B H1B . . 102.6 no
C2A C3A H3AA . . 107.3 no
C2A C3A H3AB . . 108.8 no
C4A C3A H3AA . . 108.6 no
C4A C3A H3AB . . 109.1 no
C4A C8A H8AA . . 107.0 no
C4A C8A H8AB . . 110.7 no
C4A C9A H9AA . . 109.4 no
C4A C9A H9AB . . 110.3 no
C2B C3B H3BA . . 107.3 no
C2B C3B H3BB . . 108.8 no
C4B C3B H3BA . . 108.6 no
C4B C3B H3BB . . 109.1 no
C4B C8B H8BA . . 107.0 no
C4B C8B H8BB . . 110.8 no
C4B C9B H9BA . . 109.4 no
C4B C9B H9BB . . 110.0 no
H3AA C3A H3AB . . 107.6 no
H8AA C8A H8AB . . 110.0 no
H9AA C9A H9AB . . 109.7 no
H3BA C3B H3BB . . 107.6 no
H8BA C8B H8BB . . 109.8 no
H9BA C9B H9BB . . 109.7 no

loop_
_geom_bond_atom_site_label_1
_geom_bond_atom_site_label_2
_geom_bond_distance
_geom_bond_publ_flag
O1A C7A 1.266 no
O3A C2A 1.268 no
C1A C7A 1.462 no
C1A C2A 1.406 no
C2A C3A 1.502 no
C3A C4A 1.500 no
C4A C8A 1.528 no
C4A C9A 1.564 no
O1B C7B 1.266 no
O3B C2B 1.268 no
C1B C7B 1.462 no
C1B C2B 1.406 no
C2B C3B 1.502 no
C3B C4B 1.500 no
C4B C8B 1.528 no
C4B C9B 1.564 no
O1A H1A 1.40 no
O3A H1A 1.17 no
C3A H3AA 0.96 no
C3A H3AB 0.96 no
C8A H8AA 0.96 no
C8A H8AB 0.96 no
C9A H9AA 0.96 no
C9A H9AB 0.94 no
O1B H1B 1.40 no
O3B H1B 1.17 no
C3B H3BA 0.96 no
C3B H3BB 0.96 no
C8B H8BA 0.96 no
C8B H8BB 0.96 no
C9B H9BA 0.96 no
C9B H9BB 0.95 no

loop_
_cod_related_entry_id
_cod_related_entry_database
_cod_related_entry_code
1 ChemSpider 30654491
